data_1554578
loop_
_publ_author_name
'Xu, Lubin'
'Chen, Haohua'
'Liu, Jian'
'Zhou, Lan'
'Liu, Qing'
'Lan, Yu'
'Xiao, Jian'

_publ_section_title
;
 Chiral phosphoric acid-catalyzed asymmetric C(sp3)--H functionalization
 of biomass-derived 2,5-dimethylfuran via two sequential Cope-type
 rearrangements
;
_journal_issue 8
_journal_name_full 'Organic Chemistry Frontiers'
_journal_page_first 1162
_journal_paper_doi 10.1039/C8QO01375F
_journal_volume 6
_journal_year 2019
_chemical_absolute_configuration rm
_chemical_formula_sum 'C29 H24 N2 O2'
_chemical_formula_weight 432.50
_space_group_IT_number 19
_space_group_name_Hall 'P 2ac 2ab'
_space_group_name_H-M_alt 'P 21 21 21'
_symmetry_cell_setting orthorhombic
_symmetry_space_group_name_H-M 'P 21 21 21'
_atom_sites_solution_hydrogens geom
_atom_sites_solution_primary direct
_atom_sites_solution_secondary difmap
_audit_creation_method SHELXL-97
_audit_update_record
;
2017-07-11 deposited with the CCDC.	2019-02-25 downloaded from the CCDC.
;
_cell_angle_alpha 90.00
_cell_angle_beta 90.00
_cell_angle_gamma 90.00
_cell_formula_units_Z 4
_cell_length_a 9.1297(8)
_cell_length_b 10.3260(9)
_cell_length_c 24.1270(18)
_cell_measurement_reflns_used 1296
_cell_measurement_temperature 123.2(2)
_cell_measurement_theta_max 70.2790
_cell_measurement_theta_min 5.1740
_cell_volume 2274.5(3)
_computing_structure_refinement 'SHELXL-97 (Sheldrick, 1997)'
_computing_structure_solution 'SHELXS-97 (Sheldrick, 1990)'
_diffrn_ambient_temperature 123.2(2)
_diffrn_measured_fraction_theta_full 1.000
_diffrn_measured_fraction_theta_max 1.000
_diffrn_measurement_device_type 'Xcalibur, Eos, Gemini'
_diffrn_radiation_monochromator graphite
_diffrn_radiation_source 'Enhance (Cu) X-ray Source'
_diffrn_radiation_type CuK\a
_diffrn_radiation_wavelength 1.54184
_diffrn_reflns_av_R_equivalents 0.0316
_diffrn_reflns_av_sigmaI/netI 0.0709
_diffrn_reflns_limit_h_max 10
_diffrn_reflns_limit_h_min -10
_diffrn_reflns_limit_k_max 6
_diffrn_reflns_limit_k_min -12
_diffrn_reflns_limit_l_max 28
_diffrn_reflns_limit_l_min -18
_diffrn_reflns_number 4857
_diffrn_reflns_theta_full 67.24
_diffrn_reflns_theta_max 67.24
_diffrn_reflns_theta_min 3.66
_exptl_absorpt_coefficient_mu 0.629
_exptl_absorpt_correction_T_max 0.9340
_exptl_absorpt_correction_T_min 0.9283
_exptl_absorpt_correction_type multi-scan
_exptl_absorpt_process_details sadabs
_exptl_crystal_colour yellow
_exptl_crystal_density_diffrn 1.263
_exptl_crystal_density_method 'not measured'
_exptl_crystal_description block
_exptl_crystal_F_000 912
_exptl_crystal_recrystallization_method 'Re-crystallisation from solvent: ????????'
_exptl_crystal_size_max 0.12
_exptl_crystal_size_mid 0.11
_exptl_crystal_size_min 0.11
_refine_diff_density_max 0.164
_refine_diff_density_min -0.222
_refine_diff_density_rms 0.044
_refine_ls_abs_structure_details 'Flack H D (1983), Acta Cryst. A39, 876-881'
_refine_ls_abs_structure_Flack -0.4(5)
_refine_ls_extinction_method none
_refine_ls_goodness_of_fit_ref 1.040
_refine_ls_hydrogen_treatment constr
_refine_ls_matrix_type full
_refine_ls_number_parameters 299
_refine_ls_number_reflns 3406
_refine_ls_number_restraints 0
_refine_ls_restrained_S_all 1.040
_refine_ls_R_factor_all 0.0767
_refine_ls_R_factor_gt 0.0574
_refine_ls_shift/su_max 0.000
_refine_ls_shift/su_mean 0.000
_refine_ls_structure_factor_coef Fsqd
_refine_ls_weighting_details 'calc w=1/[\s^2^(Fo^2^)+(0.0524P)^2^+0.0000P] where P=(Fo^2^+2Fc^2^)/3'
_refine_ls_weighting_scheme calc
_refine_ls_wR_factor_gt 0.1248
_refine_ls_wR_factor_ref 0.1388
_reflns_number_gt 2645
_reflns_number_total 3406
_reflns_threshold_expression >2sigma(I)
_cod_data_source_file c8qo01375f2.cif
_cod_data_source_block exp_7239
_cod_original_sg_symbol_H-M P212121
_cod_database_code 1554578

loop_
_symmetry_equiv_pos_as_xyz
'x, y, z'
'-x+1/2, -y, z+1/2'
'x+1/2, -y+1/2, -z'
'-x, y+1/2, -z+1/2'

loop_
_atom_site_label
_atom_site_type_symbol
_atom_site_fract_x
_atom_site_fract_y
_atom_site_fract_z
_atom_site_U_iso_or_equiv
_atom_site_adp_type
_atom_site_occupancy
_atom_site_symmetry_multiplicity
_atom_site_calc_flag
_atom_site_refinement_flags
N1 N 0.9622(3) 0.5756(3) 0.76496(12) 0.0380(7) Uani 1 1 d .
H1A H 1.0282 0.6316 0.7735 0.046 Uiso 1 1 calc R
N2 N 0.6208(4) 0.1927(3) 0.66521(12) 0.0377(7) Uani 1 1 d .
O1 O 0.7102(3) 0.3364(3) 0.53279(10) 0.0452(7) Uani 1 1 d .
O2 O 0.8691(3) 0.2159(3) 0.65363(11) 0.0480(7) Uani 1 1 d .
C1 C 0.7178(6) 0.3192(4) 0.79835(17) 0.0625(14) Uani 1 1 d .
H1 H 0.6500 0.2684 0.7795 0.075 Uiso 1 1 calc R
C2 C 0.7409(7) 0.3023(5) 0.85454(18) 0.087(2) Uani 1 1 d .
H2 H 0.6886 0.2388 0.8734 0.105 Uiso 1 1 calc R
C3 C 0.8408(6) 0.3782(4) 0.88344(17) 0.0706(16) Uani 1 1 d .
H3 H 0.8518 0.3659 0.9214 0.085 Uiso 1 1 calc R
C4 C 0.9237(5) 0.4710(4) 0.85722(15) 0.0438(10) Uani 1 1 d .
H4 H 0.9922 0.5202 0.8765 0.053 Uiso 1 1 calc R
C5 C 0.9007(4) 0.4879(3) 0.80070(14) 0.0331(8) Uani 1 1 d .
C6 C 0.7982(4) 0.4140(3) 0.77046(14) 0.0350(8) Uani 1 1 d .
C7 C 0.8001(4) 0.4608(3) 0.71432(14) 0.0306(8) Uani 1 1 d .
C8 C 0.9011(4) 0.5595(4) 0.71324(14) 0.0354(8) Uani 1 1 d .
H8 H 0.9247 0.6083 0.6821 0.042 Uiso 1 1 calc R
C9 C 0.7113(4) 0.4078(3) 0.66695(13) 0.0296(7) Uani 1 1 d .
C10 C 0.7437(4) 0.4796(3) 0.61183(13) 0.0346(8) Uani 1 1 d .
H10A H 0.7279 0.5715 0.6176 0.042 Uiso 1 1 calc R
H10B H 0.8464 0.4677 0.6028 0.042 Uiso 1 1 calc R
C11 C 0.6550(4) 0.4378(4) 0.56366(14) 0.0378(9) Uani 1 1 d .
C12 C 0.5286(4) 0.4767(4) 0.54157(15) 0.0470(10) Uani 1 1 d .
H12 H 0.4699 0.5440 0.5544 0.056 Uiso 1 1 calc R
C13 C 0.4999(5) 0.3966(5) 0.49490(15) 0.0531(12) Uani 1 1 d .
H13 H 0.4185 0.4011 0.4718 0.064 Uiso 1 1 calc R
C14 C 0.6110(5) 0.3139(4) 0.49036(15) 0.0485(10) Uani 1 1 d .
C15 C 0.6520(6) 0.2114(5) 0.44995(18) 0.0708(15) Uani 1 1 d .
H15A H 0.5785 0.2060 0.4216 0.106 Uiso 1 1 calc R
H15B H 0.6592 0.1297 0.4687 0.106 Uiso 1 1 calc R
H15C H 0.7447 0.2323 0.4335 0.106 Uiso 1 1 calc R
C16 C 0.7473(4) 0.2617(3) 0.66047(14) 0.0349(8) Uani 1 1 d .
C17 C 0.5008(4) 0.2744(4) 0.67617(14) 0.0344(8) Uani 1 1 d .
C18 C 0.3554(4) 0.2414(4) 0.68507(15) 0.0459(10) Uani 1 1 d .
H18 H 0.3247 0.1555 0.6850 0.055 Uiso 1 1 calc R
C19 C 0.2583(4) 0.3421(5) 0.69400(17) 0.0526(11) Uani 1 1 d .
H19 H 0.1597 0.3228 0.6992 0.063 Uiso 1 1 calc R
C20 C 0.3020(4) 0.4700(4) 0.69547(16) 0.0463(10) Uani 1 1 d .
H20 H 0.2337 0.5354 0.7014 0.056 Uiso 1 1 calc R
C21 C 0.4492(4) 0.5004(4) 0.68792(14) 0.0357(8) Uani 1 1 d .
H21 H 0.4803 0.5861 0.6893 0.043 Uiso 1 1 calc R
C22 C 0.5482(4) 0.4026(3) 0.67844(13) 0.0298(7) Uani 1 1 d .
C23 C 0.6186(6) 0.0500(3) 0.66563(16) 0.0514(11) Uani 1 1 d .
H23A H 0.5389 0.0211 0.6892 0.062 Uiso 1 1 calc R
H23B H 0.7093 0.0190 0.6818 0.062 Uiso 1 1 calc R
C24 C 0.6006(5) -0.0107(3) 0.60883(17) 0.0460(10) Uani 1 1 d .
C25 C 0.4914(7) 0.0258(6) 0.5736(2) 0.093(2) Uani 1 1 d .
H25 H 0.4310 0.0950 0.5829 0.112 Uiso 1 1 calc R
C26 C 0.4698(7) -0.0394(6) 0.5240(2) 0.097(2) Uani 1 1 d .
H26 H 0.3934 -0.0148 0.5008 0.117 Uiso 1 1 calc R
C27 C 0.5585(6) -0.1385(4) 0.5090(2) 0.0679(14) Uani 1 1 d .
H27 H 0.5430 -0.1818 0.4757 0.081 Uiso 1 1 calc R
C28 C 0.6705(6) -0.1741(5) 0.5431(2) 0.0731(16) Uani 1 1 d .
H28 H 0.7326 -0.2414 0.5329 0.088 Uiso 1 1 calc R
C29 C 0.6918(5) -0.1101(4) 0.5928(2) 0.0600(13) Uani 1 1 d .
H29 H 0.7689 -0.1345 0.6158 0.072 Uiso 1 1 calc R

loop_
_atom_site_aniso_label
_atom_site_aniso_U_11
_atom_site_aniso_U_22
_atom_site_aniso_U_33
_atom_site_aniso_U_23
_atom_site_aniso_U_13
_atom_site_aniso_U_12
N1 0.0338(15) 0.0448(17) 0.0353(15) -0.0005(15) -0.0011(14) -0.0077(15)
N2 0.0500(18) 0.0319(15) 0.0313(16) 0.0002(14) -0.0132(16) 0.0005(15)
O1 0.0479(15) 0.0578(16) 0.0300(12) -0.0053(13) -0.0055(13) 0.0048(14)
O2 0.0514(16) 0.0547(16) 0.0380(14) -0.0053(14) -0.0104(14) 0.0205(15)
C1 0.092(4) 0.057(3) 0.038(2) 0.006(2) -0.024(3) -0.038(3)
C2 0.141(5) 0.081(3) 0.041(2) 0.022(3) -0.030(3) -0.069(4)
C3 0.107(4) 0.073(3) 0.032(2) 0.013(2) -0.028(3) -0.037(3)
C4 0.055(2) 0.043(2) 0.0326(19) 0.0001(18) -0.0153(19) -0.004(2)
C5 0.0340(17) 0.0346(18) 0.0308(17) -0.0007(16) -0.0052(16) 0.0019(16)
C6 0.0409(18) 0.0351(18) 0.0290(17) -0.0028(16) -0.0103(16) -0.0012(17)
C7 0.0285(15) 0.0343(18) 0.0289(17) -0.0002(15) 0.0001(15) 0.0047(15)
C8 0.0314(17) 0.047(2) 0.0273(17) -0.0002(17) -0.0020(15) -0.0072(17)
C9 0.0327(17) 0.0330(17) 0.0231(16) 0.0020(15) 0.0010(15) 0.0025(15)
C10 0.0335(17) 0.043(2) 0.0270(16) 0.0020(16) -0.0009(16) 0.0005(17)
C11 0.0376(19) 0.050(2) 0.0258(17) 0.0047(17) 0.0051(16) -0.0020(19)
C12 0.043(2) 0.066(3) 0.032(2) 0.000(2) -0.0003(18) 0.009(2)
C13 0.047(2) 0.087(3) 0.0248(18) 0.010(2) -0.0048(18) -0.006(2)
C14 0.056(2) 0.068(3) 0.0220(17) 0.0002(19) -0.0011(19) -0.008(3)
C15 0.077(3) 0.094(4) 0.041(2) -0.017(3) -0.016(3) -0.004(3)
C16 0.0410(18) 0.0393(19) 0.0245(16) -0.0057(16) -0.0101(17) 0.0084(18)
C17 0.043(2) 0.0369(18) 0.0230(15) 0.0008(16) -0.0080(16) -0.0051(17)
C18 0.050(2) 0.053(2) 0.035(2) 0.0055(19) -0.009(2) -0.022(2)
C19 0.0332(19) 0.085(3) 0.040(2) -0.003(2) 0.0048(19) -0.012(2)
C20 0.0383(19) 0.066(3) 0.0341(19) -0.008(2) 0.0042(18) 0.004(2)
C21 0.0380(18) 0.0393(19) 0.0297(18) -0.0047(17) -0.0019(16) 0.0042(17)
C22 0.0331(16) 0.0355(18) 0.0208(15) 0.0006(15) -0.0027(15) -0.0012(16)
C23 0.086(3) 0.0286(18) 0.040(2) 0.0014(17) -0.023(2) 0.002(2)
C24 0.069(3) 0.0283(18) 0.041(2) 0.0022(18) -0.014(2) -0.004(2)
C25 0.132(5) 0.099(4) 0.049(3) -0.030(3) -0.040(3) 0.072(4)
C26 0.133(5) 0.098(4) 0.061(3) -0.026(3) -0.050(4) 0.053(4)
C27 0.098(4) 0.054(3) 0.052(3) -0.016(2) -0.012(3) 0.008(3)
C28 0.076(4) 0.060(3) 0.083(4) -0.028(3) -0.008(3) 0.013(3)
C29 0.058(3) 0.055(3) 0.067(3) -0.009(2) -0.018(3) 0.004(2)

loop_
_atom_type_symbol
_atom_type_description
_atom_type_scat_dispersion_real
_atom_type_scat_dispersion_imag
_atom_type_scat_source
C C 0.0181 0.0091 'International Tables Vol C Tables 4.2.6.8 and 6.1.1.4'
H H 0.0000 0.0000 'International Tables Vol C Tables 4.2.6.8 and 6.1.1.4'
N N 0.0311 0.0180 'International Tables Vol C Tables 4.2.6.8 and 6.1.1.4'
O O 0.0492 0.0322 'International Tables Vol C Tables 4.2.6.8 and 6.1.1.4'

loop_
_geom_angle_atom_site_label_1
_geom_angle_atom_site_label_2
_geom_angle_atom_site_label_3
_geom_angle
C5 N1 C8 109.0(3)
C16 N2 C17 111.2(3)
C16 N2 C23 122.4(4)
C17 N2 C23 126.0(4)
C11 O1 C14 106.7(3)
C2 C1 C6 118.7(4)
C1 C2 C3 121.4(5)
C4 C3 C2 121.5(4)
C3 C4 C5 117.1(4)
N1 C5 C4 129.7(4)
N1 C5 C6 107.6(3)
C4 C5 C6 122.6(4)
C1 C6 C5 118.6(3)
C1 C6 C7 134.1(3)
C5 C6 C7 107.3(3)
C8 C7 C6 105.9(3)
C8 C7 C9 128.1(3)
C6 C7 C9 125.9(3)
C7 C8 N1 110.1(3)
C7 C9 C22 113.8(3)
C7 C9 C10 112.0(3)
C22 C9 C10 111.2(3)
C7 C9 C16 108.4(3)
C22 C9 C16 101.1(3)
C10 C9 C16 109.7(3)
C11 C10 C9 115.4(3)
C12 C11 O1 109.2(3)
C12 C11 C10 134.3(4)
O1 C11 C10 116.4(3)
C11 C12 C13 107.5(4)
C14 C13 C12 107.3(4)
C13 C14 O1 109.3(4)
C13 C14 C15 134.6(4)
O1 C14 C15 116.1(4)
O2 C16 N2 125.6(3)
O2 C16 C9 125.7(4)
N2 C16 C9 108.7(3)
C18 C17 C22 121.7(4)
C18 C17 N2 128.7(4)
C22 C17 N2 109.6(3)
C19 C18 C17 116.9(4)
C20 C19 C18 122.5(4)
C19 C20 C21 119.4(4)
C22 C21 C20 119.4(4)
C21 C22 C17 120.0(3)
C21 C22 C9 130.6(3)
C17 C22 C9 109.4(3)
N2 C23 C24 114.1(3)
C25 C24 C29 118.3(4)
C25 C24 C23 121.9(4)
C29 C24 C23 119.7(4)
C24 C25 C26 120.5(5)
C27 C26 C25 120.8(5)
C26 C27 C28 119.5(5)
C27 C28 C29 120.0(5)
C24 C29 C28 120.9(4)

loop_
_geom_bond_atom_site_label_1
_geom_bond_atom_site_label_2
_geom_bond_distance
N1 C5 1.371(4)
N1 C8 1.377(4)
N2 C16 1.362(5)
N2 C17 1.408(5)
N2 C23 1.474(4)
O1 C11 1.380(4)
O1 C14 1.386(4)
O2 C16 1.220(4)
C1 C2 1.383(5)
C1 C6 1.397(5)
C2 C3 1.390(6)
C3 C4 1.375(6)
C4 C5 1.391(5)
C5 C6 1.410(4)
C6 C7 1.438(5)
C7 C8 1.374(5)
C7 C9 1.505(5)
C9 C22 1.515(4)
C9 C10 1.551(4)
C9 C16 1.552(4)
C10 C11 1.481(5)
C11 C12 1.334(5)
C12 C13 1.422(6)
C13 C14 1.331(6)
C14 C15 1.487(6)
C17 C18 1.387(5)
C17 C22 1.393(5)
C18 C19 1.384(6)
C19 C20 1.381(6)
C20 C21 1.392(5)
C21 C22 1.374(5)
C23 C24 1.516(5)
C24 C25 1.363(6)
C24 C29 1.377(6)
C25 C26 1.387(6)
C26 C27 1.353(7)
C27 C28 1.363(7)
C28 C29 1.384(6)
